data_7039251
loop_
_publ_author_name
'Ertl, Cathrin D.'
'Gil-Escrig, Lid\'on'
'Cerd\'a, Jes\'us'
'Perteg\'as, Antonio'
'Bolink, Henk J.'
'Junquera-Hern\'andez, Jos\'e M'
'Prescimone, Alessandro'
'Neuburger, Markus'
'Constable, Edwin C.'
'Ort\'i, Enrique'
'Housecroft, Catherine E.'

_publ_section_title
;
 Regioisomerism in cationic sulfonyl-substituted [Ir(C^N)2(N^N)](+)
 complexes: its influence on photophysical properties and LEC performance.
;
_journal_issue 29
_journal_name_full 'Dalton transactions (Cambridge, England : 2003)'
_journal_page_first 11668
_journal_page_last 11681
_journal_paper_doi 10.1039/c6dt01325b
_journal_volume 45
_journal_year 2016
_chemical_formula_moiety '2(C34 H28 Ir N4 O4 S2), 2(F6 P), 7(C H2 Cl2)'
_chemical_formula_sum 'C75 H70 Cl14 F12 Ir2 N8 O8 P2 S4'
_chemical_formula_weight 2510.39
_space_group_IT_number 61
_symmetry_cell_setting orthorhombic
_symmetry_space_group_name_Hall '-P 2ac 2ab'
_symmetry_space_group_name_H-M 'P b c a'
_atom_sites_solution_hydrogens difmap
_atom_sites_solution_primary direct
_audit_update_record
;
2015-09-02 deposited with the CCDC.
2016-04-27 downloaded from the CCDC.
;
_cell_angle_alpha 90
_cell_angle_beta 90
_cell_angle_gamma 90
_cell_formula_units_Z 4
_cell_length_a 18.1495(15)
_cell_length_b 22.5027(19)
_cell_length_c 23.189(2)
_cell_measurement_reflns_used 9975
_cell_measurement_temperature 123
_cell_measurement_theta_max 30
_cell_measurement_theta_min 3
_cell_volume 9470.7(14)
_computing_cell_refinement 'Apex2 (Bruker AXS, 2006)'
_computing_data_collection 'Apex2 (Bruker AXS, 2006)'
_computing_data_reduction 'Apex2 (Bruker AXS, 2006)'
_computing_molecular_graphics 'CAMERON (Watkin et al., 1996)'
_computing_publication_material 'CRYSTALS (Betteridge et al., 2003)'
_computing_structure_refinement 'CRYSTALS (Betteridge et al., 2003)'
_computing_structure_solution 'SHELXS 86 (Sheldrick, 1986)'
_diffrn_ambient_temperature 123
_diffrn_measured_fraction_theta_full 0.950
_diffrn_measured_fraction_theta_max 0.931
_diffrn_measurement_device Area
_diffrn_measurement_device_type 'Bruker Kappa Apex2'
_diffrn_measurement_method '\f & \w scans'
_diffrn_radiation_monochromator graphite
_diffrn_radiation_type 'Mo K\a'
_diffrn_radiation_wavelength 0.71073
_diffrn_reflns_av_R_equivalents 0.045
_diffrn_reflns_limit_h_max 24
_diffrn_reflns_limit_h_min -22
_diffrn_reflns_limit_k_max 32
_diffrn_reflns_limit_k_min -33
_diffrn_reflns_limit_l_max 34
_diffrn_reflns_limit_l_min -33
_diffrn_reflns_number 72763
_diffrn_reflns_theta_full 25.199
_diffrn_reflns_theta_max 31.499
_diffrn_reflns_theta_min 2.084
_diffrn_standards_number 0
_exptl_absorpt_coefficient_mu 3.403
_exptl_absorpt_correction_T_max 0.60
_exptl_absorpt_correction_T_min 0.60
_exptl_absorpt_correction_type multi-scan
_exptl_absorpt_process_details 'SADABS (Siemens, 1996)'
_exptl_crystal_density_diffrn 1.761
_exptl_crystal_density_method 'not measured'
_exptl_crystal_description needle
_exptl_crystal_F_000 4935.999
_exptl_crystal_size_max 0.500
_exptl_crystal_size_mid 0.200
_exptl_crystal_size_min 0.150
_refine_diff_density_max 5.27
_refine_diff_density_min -4.55
_refine_ls_extinction_method None
_refine_ls_goodness_of_fit_ref 1.0026
_refine_ls_hydrogen_treatment constr
_refine_ls_matrix_type full
_refine_ls_number_parameters 661
_refine_ls_number_reflns 14611
_refine_ls_number_restraints 1068
_refine_ls_R_factor_all 0.0871
_refine_ls_R_factor_gt 0.0524
_refine_ls_shift/su_max 0.0169725
_refine_ls_shift/su_mean 0.0004863
_refine_ls_structure_factor_coef Fsqd
_refine_ls_weighting_details
;
 Method, part 1, Chebychev polynomial, (Watkin, 1994, Prince, 1982) 
 [weight] = 1.0/[A~0~*T~0~(x)+A~1~*T~1~(x) ... +A~n-1~]*T~n-1~(x)] 
 where A~i~ are the Chebychev coefficients listed below and x= Fcalc/Fmax 
 Method = Robust Weighting (Prince, 1982) 
 W = [weight] * [1-(deltaF/6*sigmaF)^2^]^2^ 
 A~i~ are: 
 3.92 5.04 1.49 
;
_refine_ls_weighting_scheme calc
_refine_ls_wR_factor_all 0.1539
_refine_ls_wR_factor_gt 0.1260
_refine_ls_wR_factor_ref 0.1526
_reflns_limit_h_max 24
_reflns_limit_h_min 0
_reflns_limit_k_max 33
_reflns_limit_k_min 0
_reflns_limit_l_max 34
_reflns_limit_l_min 0
_reflns_number_gt 9841
_reflns_number_total 14677
_reflns_threshold_expression I>2.0\s(I)
_oxford_diffrn_Wilson_B_factor 0.00
_oxford_diffrn_Wilson_scale 0.00
_oxford_refine_ls_r_factor_ref 0.0863
_oxford_refine_ls_scale 0.037711(3)
_oxford_reflns_number_all 14661
_oxford_reflns_threshold_expression_ref I>-3.0\s(I)
_cod_data_source_file c6dt01325b2.cif
_cod_data_source_block 1
_cod_depositor_comments 'Adding full bibliography for 7039251--7039253.cif.'
_cod_original_cell_volume 9470.7(8)
_cod_database_code 7039251

loop_
_symmetry_equiv_pos_as_xyz
x,y,z
-x,-y,-z
-x+1/2,y+1/2,z
x+1/2,-y+1/2,-z
x,-y+1/2,z+1/2
-x,y+1/2,-z+1/2
-x+1/2,-y,z+1/2
x+1/2,y,-z+1/2

loop_
_atom_site_label
_atom_site_type_symbol
_atom_site_fract_x
_atom_site_fract_y
_atom_site_fract_z
_atom_site_U_iso_or_equiv
_atom_site_occupancy
_atom_site_adp_type
_atom_site_refinement_flags_posn
_atom_site_refinement_flags_adp
_atom_site_refinement_flags_occupancy
_atom_site_disorder_assembly
_atom_site_disorder_group
Ir1 Ir 0.574473(11) 0.258022(9) 0.243588(8) 0.0233 1.0000 Uani . . . . .
N1 N 0.4815(3) 0.2222(2) 0.2878(2) 0.0277 1.0000 Uani . . . . .
N2 N 0.4843(2) 0.3008(2) 0.2015(2) 0.0257 1.0000 Uani . . . . .
C1 C 0.4841(4) 0.1823(3) 0.3300(3) 0.0355 1.0000 Uani . . . . .
H11 H 0.5300 0.1707 0.3439 0.0431 1.0000 Uiso R . . . .
C2 C 0.4216(4) 0.1586(3) 0.3551(3) 0.0422 1.0000 Uani . . . . .
H21 H 0.4253 0.1315 0.3851 0.0501 1.0000 Uiso R . . . .
C3 C 0.3529(4) 0.1778(3) 0.3349(3) 0.0418 1.0000 Uani . . . . .
H31 H 0.3092 0.1617 0.3497 0.0502 1.0000 Uiso R . . . .
C4 C 0.3499(3) 0.2193(3) 0.2922(3) 0.0343 1.0000 Uani . . . . .
H41 H 0.3054 0.2326 0.2794 0.0409 1.0000 Uiso R . . . .
C5 C 0.4152(3) 0.2409(2) 0.2685(2) 0.0266 1.0000 Uani . . . . .
C6 C 0.4172(3) 0.2854(2) 0.2215(2) 0.0269 1.0000 Uani . . . . .
C7 C 0.3531(3) 0.3116(3) 0.1989(3) 0.0364 1.0000 Uani . . . . .
H71 H 0.3068 0.3012 0.2133 0.0441 1.0000 Uiso R . . . .
C8 C 0.3598(4) 0.3528(3) 0.1557(3) 0.0416 1.0000 Uani . . . . .
H81 H 0.3181 0.3708 0.1406 0.0501 1.0000 Uiso R . . . .
C9 C 0.4284(4) 0.3679(3) 0.1352(3) 0.0388 1.0000 Uani . . . . .
H91 H 0.4337 0.3953 0.1056 0.0468 1.0000 Uiso R . . . .
C10 C 0.4894(3) 0.3409(3) 0.1598(3) 0.0313 1.0000 Uani . . . . .
H101 H 0.5355 0.3517 0.1462 0.0373 1.0000 Uiso R . . . .
N3 N 0.5853(2) 0.31939(19) 0.3080(2) 0.0233 1.0000 Uani . . . . .
S1 S 0.79316(8) 0.07814(7) 0.29974(8) 0.0345 1.0000 Uani . . . . .
O1 O 0.7837(3) 0.0663(2) 0.2394(2) 0.0415 1.0000 Uani . . . . .
O2 O 0.8671(3) 0.0835(2) 0.3217(3) 0.0518 1.0000 Uani . . . . .
C11 C 0.5467(3) 0.3699(3) 0.3115(3) 0.0301 1.0000 Uani . . . . .
H111 H 0.5104 0.3769 0.2842 0.0362 1.0000 Uiso R . . . .
C12 C 0.5587(4) 0.4127(3) 0.3548(3) 0.0356 1.0000 Uani . . . . .
H121 H 0.5309 0.4476 0.3567 0.0418 1.0000 Uiso R . . . .
C13 C 0.6129(4) 0.4008(3) 0.3960(3) 0.0382 1.0000 Uani . . . . .
H131 H 0.6237 0.4286 0.4247 0.0451 1.0000 Uiso R . . . .
C14 C 0.6506(3) 0.3479(3) 0.3931(3) 0.0326 1.0000 Uani . . . . .
H141 H 0.6858 0.3397 0.4208 0.0392 1.0000 Uiso R . . . .
C15 C 0.6378(3) 0.3070(2) 0.3495(2) 0.0249 1.0000 Uani . . . . .
C16 C 0.6754(3) 0.2504(2) 0.3407(3) 0.0274 1.0000 Uani . . . . .
C17 C 0.6543(3) 0.2178(2) 0.2908(2) 0.0253 1.0000 Uani . . . . .
C18 C 0.6898(3) 0.1641(2) 0.2796(2) 0.0274 1.0000 Uani . . . . .
H181 H 0.6760 0.1415 0.2477 0.0328 1.0000 Uiso R . . . .
C19 C 0.7461(3) 0.1440(2) 0.3162(3) 0.0283 1.0000 Uani . . . . .
C20 C 0.7658(3) 0.1761(3) 0.3662(3) 0.0341 1.0000 Uani . . . . .
H201 H 0.8020 0.1621 0.3909 0.0412 1.0000 Uiso R . . . .
C21 C 0.7297(3) 0.2291(2) 0.3779(3) 0.0309 1.0000 Uani . . . . .
H211 H 0.7421 0.2508 0.4105 0.0369 1.0000 Uiso R . . . .
C22 C 0.7492(4) 0.0224(3) 0.3395(3) 0.0449 1.0000 Uani . . . . .
H221 H 0.7718 -0.0152 0.3306 0.0670 1.0000 Uiso R . . . .
H222 H 0.6984 0.0210 0.3296 0.0671 1.0000 Uiso R . . . .
H223 H 0.7542 0.0306 0.3798 0.0668 1.0000 Uiso R . . . .
N4 N 0.5746(3) 0.1961(2) 0.17840(19) 0.0253 1.0000 Uani . . . . .
S2 S 0.81165(9) 0.41915(7) 0.18087(8) 0.0344 1.0000 Uani . . . . .
O3 O 0.8017(3) 0.4341(2) 0.2406(2) 0.0432 1.0000 Uani . . . . .
O4 O 0.8853(3) 0.4043(2) 0.1612(3) 0.0568 1.0000 Uani . . . . .
C23 C 0.5291(3) 0.1497(3) 0.1754(3) 0.0327 1.0000 Uani . . . . .
H231 H 0.4937 0.1455 0.2039 0.0389 1.0000 Uiso R . . . .
C24 C 0.5323(4) 0.1076(3) 0.1314(3) 0.0399 1.0000 Uani . . . . .
H241 H 0.5003 0.0757 0.1309 0.0483 1.0000 Uiso R . . . .
C25 C 0.5848(4) 0.1145(3) 0.0894(3) 0.0419 1.0000 Uani . . . . .
H251 H 0.5892 0.0864 0.0597 0.0500 1.0000 Uiso R . . . .
C26 C 0.6318(4) 0.1637(3) 0.0909(3) 0.0352 1.0000 Uani . . . . .
H261 H 0.6661 0.1698 0.0616 0.0421 1.0000 Uiso R . . . .
C27 C 0.6255(3) 0.2043(2) 0.1359(2) 0.0255 1.0000 Uani . . . . .
C28 C 0.6710(3) 0.2576(2) 0.1437(2) 0.0260 1.0000 Uani . . . . .
C29 C 0.6557(3) 0.2914(2) 0.1945(2) 0.0230 1.0000 Uani . . . . .
C30 C 0.6985(3) 0.3418(3) 0.2037(3) 0.0275 1.0000 Uani . . . . .
H301 H 0.6899 0.3653 0.2365 0.0331 1.0000 Uiso R . . . .
C31 C 0.7545(3) 0.3576(2) 0.1651(3) 0.0281 1.0000 Uani . . . . .
C32 C 0.7681(4) 0.3242(3) 0.1150(3) 0.0335 1.0000 Uani . . . . .
H321 H 0.8052 0.3354 0.0897 0.0400 1.0000 Uiso R . . . .
C33 C 0.7258(4) 0.2743(3) 0.1043(3) 0.0341 1.0000 Uani . . . . .
H331 H 0.7335 0.2519 0.0710 0.0409 1.0000 Uiso R . . . .
C34 C 0.7788(5) 0.4778(3) 0.1380(3) 0.0439 1.0000 Uani . . . . .
H341 H 0.7285 0.4856 0.1479 0.0649 1.0000 Uiso R . . . .
H342 H 0.7812 0.4664 0.0984 0.0647 1.0000 Uiso R . . . .
H343 H 0.8079 0.5128 0.1450 0.0651 1.0000 Uiso R . . . .
P1 P 0.79899(10) 0.42222(7) 0.50727(7) 0.0320 1.0000 Uani . . . . .
F10 F 0.7111(2) 0.4282(2) 0.50639(19) 0.0460 1.0000 Uani . . . . .
F11 F 0.8063(3) 0.4915(2) 0.5193(2) 0.0604 1.0000 Uani . . . . .
F12 F 0.8012(3) 0.4352(2) 0.43983(18) 0.0595 1.0000 Uani . . . . .
F13 F 0.7906(3) 0.35250(19) 0.4947(3) 0.0635 1.0000 Uani . . . . .
F14 F 0.7957(3) 0.4101(3) 0.5746(2) 0.0679 1.0000 Uani . . . . .
F15 F 0.8868(3) 0.4143(2) 0.5073(2) 0.0566 1.0000 Uani . . . . .
C41 C 0.5543(4) 0.5121(6) 0.2153(3) 0.0692 0.774(3) Uani D U P 1 1
Cl1 Cl 0.45985(19) 0.50241(17) 0.23221(15) 0.0610 0.774(3) Uani D U P 1 1
Cl2 Cl 0.5720(2) 0.48756(18) 0.14415(19) 0.0832 0.774(3) Uani D U P 1 1
C141 C 0.5453(14) 0.5310(9) 0.188(2) 0.0779 0.226(3) Uani D U P 1 2
Cl101 Cl 0.4569(7) 0.5299(6) 0.2209(7) 0.0807 0.226(3) Uani D U P 1 2
Cl102 Cl 0.5886(7) 0.4609(5) 0.1965(8) 0.0924 0.226(3) Uani D U P 1 2
C42 C 0.5662(7) 0.4263(5) -0.0078(3) 0.0795 0.862(3) Uani D U P 2 1
Cl3 Cl 0.5880(3) 0.4201(2) -0.08129(15) 0.1126 0.862(3) Uani D U P 2 1
Cl4 Cl 0.6154(2) 0.37289(17) 0.03230(17) 0.0923 0.862(3) Uani D U P 2 1
C142 C 0.570(4) 0.431(3) -0.0151(10) 0.0910 0.138(3) Uani D U P 2 2
Cl103 Cl 0.6225(16) 0.3772(14) -0.0521(9) 0.1112 0.138(3) Uani D U P 2 2
Cl104 Cl 0.5767(15) 0.4191(12) 0.0600(9) 0.0976 0.138(3) Uani D U P 2 2
C43 C 0.4286(5) 0.0849(3) -0.0160(5) 0.0545 0.5000 Uani D U . . .
Cl5 Cl 0.4785(3) 0.01825(19) -0.0042(3) 0.0738 0.5000 Uani D U . . .
Cl6 Cl 0.3409(3) 0.0786(2) 0.0124(2) 0.0721 0.5000 Uani D U . . .
C44 C 0.4442(11) 0.2708(7) -0.0036(7) 0.0889 0.569(3) Uani D U P 3 1
Cl7 Cl 0.5153(4) 0.2344(3) -0.0418(3) 0.1004 0.569(3) Uani D U P 3 1
Cl8 Cl 0.4216(5) 0.2303(4) 0.0591(3) 0.0934 0.569(3) Uani D U P 3 1
C144 C 0.4217(16) 0.1815(8) -0.0014(6) 0.1004 0.431(3) Uani D U P 3 2
Cl107 Cl 0.4609(7) 0.2142(5) -0.0642(4) 0.1250 0.431(3) Uani D U P 3 2
Cl108 Cl 0.4374(10) 0.2279(9) 0.0593(4) 0.1254 0.431(3) Uani D U P 3 2
H411 H 0.5674 0.5537 0.2194 0.0821 0.774(3) Uiso R . P 1 1
H412 H 0.5828 0.4883 0.2420 0.0822 0.774(3) Uiso R . P 1 1
H1411 H 0.5751 0.5607 0.2079 0.0930 0.226(3) Uiso R . P 1 2
H1412 H 0.5409 0.5412 0.1479 0.0930 0.226(3) Uiso R . P 1 2
H421 H 0.5813 0.4656 0.0053 0.0950 0.862(3) Uiso R . P 2 1
H422 H 0.5136 0.4211 -0.0023 0.0949 0.862(3) Uiso R . P 2 1
H1421 H 0.5875 0.4699 -0.0245 0.1090 0.138(3) Uiso R . P 2 2
H1422 H 0.5184 0.4269 -0.0268 0.1090 0.138(3) Uiso R . P 2 2
H431 H 0.4532 0.1177 0.0020 0.0651 0.5000 Uiso R . . . .
H432 H 0.4253 0.0929 -0.0567 0.0649 0.5000 Uiso R . . . .
H441 H 0.4606 0.3098 0.0074 0.1082 0.569(3) Uiso R . P 3 1
H442 H 0.4013 0.2737 -0.0279 0.1080 0.569(3) Uiso R . P 3 1
H4311 H 0.4440 0.1430 0.0049 0.1201 0.431(3) Uiso R . P 3 2
H1441 H 0.3696 0.1761 -0.0066 0.1199 0.431(3) Uiso R . P 3 2

loop_
_atom_site_aniso_label
_atom_site_aniso_U_11
_atom_site_aniso_U_22
_atom_site_aniso_U_33
_atom_site_aniso_U_23
_atom_site_aniso_U_13
_atom_site_aniso_U_12
Ir1 0.01354(10) 0.02520(10) 0.03116(10) 0.00004(6) -0.00116(6) -0.00170(6)
N1 0.015(2) 0.030(2) 0.038(2) 0.0025(18) 0.0021(16) -0.0035(16)
N2 0.014(2) 0.030(2) 0.034(2) -0.0028(17) -0.0062(16) 0.0003(15)
C1 0.022(3) 0.039(3) 0.046(3) 0.010(2) 0.000(2) -0.005(2)
C2 0.025(3) 0.043(3) 0.058(4) 0.016(3) 0.008(3) -0.002(2)
C3 0.022(3) 0.040(3) 0.063(4) 0.009(3) 0.011(3) -0.009(2)
C4 0.019(3) 0.036(3) 0.048(3) 0.000(2) -0.001(2) -0.005(2)
C5 0.019(2) 0.032(2) 0.029(2) -0.0064(18) -0.0005(18) -0.0042(18)
C6 0.020(2) 0.029(2) 0.032(2) -0.0042(18) 0.0005(18) 0.0013(18)
C7 0.019(3) 0.051(3) 0.039(3) -0.006(2) -0.006(2) 0.003(2)
C8 0.024(3) 0.061(4) 0.039(3) -0.002(3) -0.008(2) 0.013(3)
C9 0.032(3) 0.045(3) 0.039(3) 0.009(2) -0.010(2) 0.006(2)
C10 0.019(3) 0.039(3) 0.036(3) 0.006(2) -0.004(2) 0.003(2)
N3 0.015(2) 0.0237(19) 0.032(2) 0.0030(15) -0.0002(15) -0.0017(14)
S1 0.0208(7) 0.0287(7) 0.0541(9) 0.0013(6) -0.0001(6) 0.0041(5)
O1 0.044(3) 0.033(2) 0.048(3) 0.0000(18) 0.005(2) 0.0027(19)
O2 0.024(2) 0.047(3) 0.084(4) -0.009(3) -0.008(2) 0.011(2)
C11 0.021(3) 0.031(3) 0.038(3) -0.008(2) -0.005(2) 0.0020(19)
C12 0.033(3) 0.029(3) 0.045(3) -0.012(2) -0.005(2) 0.007(2)
C13 0.038(3) 0.031(3) 0.045(3) -0.007(2) -0.007(3) -0.001(2)
C14 0.026(3) 0.036(3) 0.036(3) -0.005(2) -0.008(2) -0.001(2)
C15 0.015(2) 0.030(2) 0.030(2) -0.0012(18) -0.0013(17) 0.0008(17)
C16 0.020(3) 0.025(2) 0.037(2) 0.0018(19) -0.0031(19) -0.0006(17)
C17 0.015(2) 0.026(2) 0.036(3) -0.0031(18) -0.0024(18) -0.0032(17)
C18 0.017(2) 0.028(2) 0.037(3) 0.0009(19) 0.0033(19) -0.0020(18)
C19 0.015(2) 0.023(2) 0.047(3) 0.003(2) 0.001(2) 0.0030(17)
C20 0.027(3) 0.027(2) 0.048(3) 0.007(2) -0.011(2) 0.003(2)
C21 0.026(3) 0.028(3) 0.038(3) 0.0010(19) -0.008(2) 0.003(2)
C22 0.043(3) 0.032(3) 0.059(4) 0.007(3) 0.000(3) 0.004(3)
N4 0.020(2) 0.025(2) 0.031(2) 0.0017(15) -0.0030(16) -0.0031(16)
S2 0.0232(7) 0.0271(7) 0.0529(9) 0.0056(6) -0.0015(6) -0.0051(5)
O3 0.041(3) 0.033(2) 0.056(3) 0.0118(19) -0.014(2) -0.0104(19)
O4 0.021(2) 0.043(3) 0.106(4) -0.005(3) 0.008(3) -0.0062(19)
C23 0.027(3) 0.030(3) 0.041(3) -0.006(2) 0.001(2) -0.008(2)
C24 0.031(3) 0.035(3) 0.054(4) -0.009(3) -0.002(3) -0.013(2)
C25 0.036(3) 0.040(3) 0.050(3) -0.017(3) -0.003(3) -0.008(3)
C26 0.031(3) 0.035(3) 0.040(3) -0.009(2) 0.001(2) -0.003(2)
C27 0.019(2) 0.025(2) 0.032(2) -0.0006(18) -0.0032(18) 0.0000(17)
C28 0.019(2) 0.022(2) 0.037(2) -0.0004(19) -0.0030(18) -0.0002(17)
C29 0.014(2) 0.023(2) 0.032(2) 0.0007(17) -0.0004(17) 0.0006(16)
C30 0.014(2) 0.032(3) 0.036(3) 0.002(2) -0.0017(18) -0.0014(18)
C31 0.021(2) 0.024(2) 0.039(3) 0.0023(19) -0.001(2) -0.0041(18)
C32 0.028(3) 0.033(3) 0.040(3) 0.003(2) 0.009(2) -0.006(2)
C33 0.030(3) 0.039(3) 0.034(3) -0.002(2) 0.005(2) -0.007(2)
C34 0.054(4) 0.026(3) 0.052(3) 0.011(2) 0.009(3) 0.001(3)
P1 0.0303(8) 0.0360(7) 0.0297(7) 0.0029(5) -0.0033(5) -0.0009(6)
F10 0.029(2) 0.055(2) 0.054(2) 0.0083(19) -0.0062(17) 0.0011(17)
F11 0.061(3) 0.040(2) 0.081(3) -0.020(2) 0.011(3) -0.009(2)
F12 0.079(3) 0.068(3) 0.0313(19) 0.0075(19) 0.009(2) 0.021(3)
F13 0.059(3) 0.0289(19) 0.103(4) -0.001(2) -0.014(3) -0.0003(19)
F14 0.063(3) 0.105(4) 0.036(2) 0.019(2) -0.006(2) 0.015(3)
F15 0.027(2) 0.071(3) 0.072(3) -0.005(2) -0.001(2) -0.003(2)
C41 0.057(4) 0.062(5) 0.089(5) -0.001(4) 0.005(4) -0.018(4)
Cl1 0.0523(16) 0.0663(19) 0.0644(18) -0.0004(14) 0.0019(13) -0.0018(14)
Cl2 0.068(2) 0.075(2) 0.106(3) -0.0260(18) 0.0275(18) -0.0301(16)
C141 0.069(5) 0.069(6) 0.095(6) 0.001(6) -0.004(6) -0.018(6)
Cl101 0.076(4) 0.071(5) 0.095(5) 0.006(5) -0.004(5) -0.020(5)
Cl102 0.084(5) 0.055(4) 0.139(5) -0.008(4) 0.010(5) -0.028(4)
C42 0.067(4) 0.090(5) 0.081(4) 0.013(4) -0.010(4) -0.034(4)
Cl3 0.122(3) 0.152(3) 0.0637(18) 0.0194(19) -0.0317(18) -0.082(3)
Cl4 0.103(3) 0.084(2) 0.089(2) 0.0277(18) -0.003(2) -0.0095(19)
C142 0.082(5) 0.102(6) 0.089(5) 0.019(5) -0.008(6) -0.044(6)
Cl103 0.114(5) 0.137(6) 0.083(6) -0.001(5) -0.011(5) -0.051(5)
Cl104 0.103(5) 0.094(6) 0.096(5) 0.019(5) 0.009(6) -0.019(5)
C43 0.049(5) 0.066(5) 0.049(5) -0.002(5) -0.022(5) -0.029(5)
Cl5 0.084(3) 0.042(2) 0.095(3) -0.012(2) -0.026(3) -0.009(2)
Cl6 0.094(3) 0.070(3) 0.052(2) -0.011(2) 0.012(2) -0.021(3)
C44 0.114(5) 0.064(5) 0.089(6) 0.003(5) 0.046(5) 0.016(5)
Cl7 0.120(4) 0.081(3) 0.100(4) 0.018(3) 0.051(3) 0.021(3)
Cl8 0.120(4) 0.057(3) 0.103(3) -0.014(2) 0.061(3) -0.014(3)
C144 0.126(5) 0.071(5) 0.105(6) -0.008(5) 0.020(6) 0.022(6)
Cl107 0.137(5) 0.114(5) 0.124(5) 0.014(4) 0.025(4) 0.009(5)
Cl108 0.132(5) 0.106(5) 0.138(5) -0.027(5) -0.003(5) 0.002(5)

loop_
_atom_type_symbol
_atom_type_scat_dispersion_real
_atom_type_scat_dispersion_imag
_atom_type_scat_Cromer_Mann_a1
_atom_type_scat_Cromer_Mann_b1
_atom_type_scat_Cromer_Mann_a2
_atom_type_scat_Cromer_Mann_b2
_atom_type_scat_Cromer_Mann_a3
_atom_type_scat_Cromer_Mann_b3
_atom_type_scat_Cromer_Mann_a4
_atom_type_scat_Cromer_Mann_b4
_atom_type_scat_Cromer_Mann_c
_atom_type_scat_source
C 0.0033 0.0016 2.3100 20.8439 1.0200 10.2075 1.5886 0.5687 0.8650 51.6512 0.2156 'International Tables Vol C 4.2.6.8 and 6.1.1.4'
H 0.0000 0.0000 0.4930 10.5109 0.3229 26.1257 0.1402 3.1424 0.0408 57.7998 0.0030 'International Tables Vol C 4.2.6.8 and 6.1.1.4'
Cl 0.1484 0.1585 11.4604 0.0104 7.1964 1.1662 6.2556 18.5194 1.6455 47.7784 -9.5574 'International Tables Vol C 4.2.6.8 and 6.1.1.4'
F 0.0171 0.0103 3.5392 10.2825 2.6412 4.2944 1.5170 0.2615 1.0243 26.1476 0.2776 'International Tables Vol C 4.2.6.8 and 6.1.1.4'
Ir -1.4442 7.9887 27.3049 1.5928 16.7296 8.8655 15.6115 0.4179 5.8338 45.0011 11.4722 'International Tables Vol C 4.2.6.8 and 6.1.1.4'
N 0.0061 0.0033 12.2126 0.0057 3.1322 9.8933 2.0125 28.9975 1.1663 0.5826 -11.5290 'International Tables Vol C 4.2.6.8 and 6.1.1.4'
O 0.0106 0.0060 3.0485 13.2771 2.2868 5.7011 1.5463 0.3239 0.8670 32.9089 0.2508 'International Tables Vol C 4.2.6.8 and 6.1.1.4'
P 0.1023 0.0942 6.4345 1.9067 4.1791 27.1570 1.7800 0.5260 1.4908 68.1645 1.1149 'International Tables Vol C 4.2.6.8 and 6.1.1.4'
S 0.1246 0.1234 6.9053 1.4679 5.2034 22.2151 1.4379 0.2536 1.5863 56.1720 0.8669 'International Tables Vol C 4.2.6.8 and 6.1.1.4'

loop_
_geom_angle_atom_site_label_1
_geom_angle_atom_site_label_2
_geom_angle_atom_site_label_3
_geom_angle_site_symmetry_3
_geom_angle
_geom_angle_publ_flag
N1 Ir1 N2 . 77.53(19) yes
N1 Ir1 N3 . 88.84(18) yes
N2 Ir1 N3 . 95.91(17) yes
N1 Ir1 C17 . 97.8(2) yes
N2 Ir1 C17 . 174.4(2) yes
N3 Ir1 C17 . 80.70(19) yes
N1 Ir1 N4 . 95.64(18) yes
N2 Ir1 N4 . 88.33(18) yes
N3 Ir1 N4 . 174.41(18) yes
C17 Ir1 N4 . 95.3(2) yes
N1 Ir1 C29 . 174.1(2) yes
N2 Ir1 C29 . 97.76(19) yes
N3 Ir1 C29 . 95.26(19) yes
C17 Ir1 C29 . 87.1(2) yes
N4 Ir1 C29 . 80.53(19) yes
Ir1 N1 C1 . 125.6(4) yes
Ir1 N1 C5 . 115.2(4) yes
C1 N1 C5 . 119.1(5) yes
Ir1 N2 C6 . 114.9(4) yes
Ir1 N2 C10 . 126.0(4) yes
C6 N2 C10 . 119.2(5) yes
N1 C1 H11 . 118.4 no
N1 C1 C2 . 122.8(6) yes
H11 C1 C2 . 118.7 no
C1 C2 H21 . 120.6 no
C1 C2 C3 . 118.2(6) yes
H21 C2 C3 . 121.2 no
C2 C3 H31 . 120.9 no
C2 C3 C4 . 119.3(6) yes
H31 C3 C4 . 119.9 no
C3 C4 H41 . 119.9 no
C3 C4 C5 . 119.5(6) yes
H41 C4 C5 . 120.6 no
C4 C5 N1 . 121.2(5) yes
C4 C5 C6 . 123.1(5) yes
N1 C5 C6 . 115.7(5) yes
C5 C6 N2 . 116.6(5) yes
C5 C6 C7 . 122.6(5) yes
N2 C6 C7 . 120.8(5) yes
C6 C7 H71 . 120.4 no
C6 C7 C8 . 118.9(6) yes
H71 C7 C8 . 120.8 no
C7 C8 H81 . 120.0 no
C7 C8 C9 . 120.1(6) yes
H81 C8 C9 . 119.9 no
C8 C9 H91 . 121.0 no
C8 C9 C10 . 118.2(6) yes
H91 C9 C10 . 120.8 no
C9 C10 N2 . 122.9(6) yes
C9 C10 H101 . 117.8 no
N2 C10 H101 . 119.3 no
Ir1 N3 C11 . 124.6(4) yes
Ir1 N3 C15 . 116.0(3) yes
C11 N3 C15 . 119.4(5) yes
O1 S1 O2 . 118.2(3) yes
O1 S1 C19 . 108.1(3) yes
O2 S1 C19 . 107.8(3) yes
O1 S1 C22 . 109.1(3) yes
O2 S1 C22 . 107.4(4) yes
C19 S1 C22 . 105.6(3) yes
N3 C11 H111 . 118.4 no
N3 C11 C12 . 122.9(5) yes
H111 C11 C12 . 118.7 no
C11 C12 H121 . 121.7 no
C11 C12 C13 . 117.8(5) yes
H121 C12 C13 . 120.5 no
C12 C13 H131 . 120.5 no
C12 C13 C14 . 118.9(6) yes
H131 C13 C14 . 120.6 no
C13 C14 H141 . 118.9 no
C13 C14 C15 . 121.7(6) yes
H141 C14 C15 . 119.4 no
C14 C15 N3 . 119.3(5) yes
C14 C15 C16 . 127.0(5) yes
N3 C15 C16 . 113.7(5) yes
C15 C16 C17 . 115.9(5) yes
C15 C16 C21 . 123.0(5) yes
C17 C16 C21 . 121.1(5) yes
C16 C17 Ir1 . 113.7(4) yes
C16 C17 C18 . 118.3(5) yes
Ir1 C17 C18 . 128.0(4) yes
C17 C18 H181 . 119.8 no
C17 C18 C19 . 120.2(5) yes
H181 C18 C19 . 120.0 no
S1 C19 C18 . 119.7(5) yes
S1 C19 C20 . 119.2(4) yes
C18 C19 C20 . 121.1(5) yes
C19 C20 H201 . 120.8 no
C19 C20 C21 . 118.7(5) yes
H201 C20 C21 . 120.5 no
C16 C21 C20 . 120.5(6) yes
C16 C21 H211 . 119.7 no
C20 C21 H211 . 119.7 no
S1 C22 H221 . 108.9 no
S1 C22 H222 . 109.9 no
H221 C22 H222 . 109.4 no
S1 C22 H223 . 109.5 no
H221 C22 H223 . 109.7 no
H222 C22 H223 . 109.5 no
Ir1 N4 C23 . 124.6(4) yes
Ir1 N4 C27 . 116.1(3) yes
C23 N4 C27 . 119.3(5) yes
O3 S2 O4 . 118.2(4) yes
O3 S2 C31 . 108.0(3) yes
O4 S2 C31 . 107.1(3) yes
O3 S2 C34 . 109.1(3) yes
O4 S2 C34 . 107.9(4) yes
C31 S2 C34 . 105.8(3) yes
N4 C23 H231 . 118.2 no
N4 C23 C24 . 123.0(6) yes
H231 C23 C24 . 118.8 no
C23 C24 H241 . 120.9 no
C23 C24 C25 . 118.2(6) yes
H241 C24 C25 . 120.9 no
C24 C25 H251 . 120.3 no
C24 C25 C26 . 119.7(6) yes
H251 C25 C26 . 120.0 no
C25 C26 H261 . 120.3 no
C25 C26 C27 . 119.2(6) yes
H261 C26 C27 . 120.5 no
C26 C27 N4 . 120.6(5) yes
C26 C27 C28 . 125.6(5) yes
N4 C27 C28 . 113.8(5) yes
C27 C28 C29 . 115.2(5) yes
C27 C28 C33 . 122.6(5) yes
C29 C28 C33 . 122.2(5) yes
C28 C29 Ir1 . 114.3(4) yes
C28 C29 C30 . 116.9(5) yes
Ir1 C29 C30 . 128.8(4) yes
C29 C30 H301 . 119.4 no
C29 C30 C31 . 120.9(5) yes
H301 C30 C31 . 119.7 no
S2 C31 C30 . 119.5(4) yes
S2 C31 C32 . 119.2(4) yes
C30 C31 C32 . 121.3(5) yes
C31 C32 H321 . 120.3 no
C31 C32 C33 . 119.1(5) yes
H321 C32 C33 . 120.6 no
C28 C33 C32 . 119.6(6) yes
C28 C33 H331 . 120.0 no
C32 C33 H331 . 120.4 no
S2 C34 H341 . 109.0 no
S2 C34 H342 . 109.0 no
H341 C34 H342 . 108.9 no
S2 C34 H343 . 109.5 no
H341 C34 H343 . 109.5 no
H342 C34 H343 . 111.0 no
F10 P1 F11 . 90.2(3) yes
F10 P1 F12 . 89.8(3) yes
F11 P1 F12 . 89.5(3) yes
F10 P1 F13 . 89.1(3) yes
F11 P1 F13 . 179.2(3) yes
F12 P1 F13 . 90.1(3) yes
F10 P1 F14 . 89.4(3) yes
F11 P1 F14 . 89.9(3) yes
F12 P1 F14 . 179.0(3) yes
F13 P1 F14 . 90.4(3) yes
F10 P1 F15 . 178.3(3) yes
F11 P1 F15 . 91.5(3) yes
F12 P1 F15 . 89.8(3) yes
F13 P1 F15 . 89.2(3) yes
F14 P1 F15 . 91.0(3) yes
Cl1 C41 Cl2 . 110.09(10) yes
Cl1 C41 H411 . 109.6 no
Cl2 C41 H411 . 110.4 no
Cl1 C41 H412 . 107.9 no
Cl2 C41 H412 . 109.1 no
H411 C41 H412 . 109.8 no
C41 Cl2 Cl104 . 158.6(7) yes
Cl101 C141 Cl102 . 110.06(10) yes
Cl101 C141 H1411 . 108.4 no
Cl102 C141 H1411 . 108.5 no
Cl101 C141 H1412 . 109.9 no
Cl102 C141 H1412 . 110.4 no
H1411 C141 H1412 . 109.5 no
Cl3 C42 Cl4 . 110.06(10) yes
Cl3 C42 H421 . 108.1 no
Cl4 C42 H421 . 108.2 no
Cl3 C42 H422 . 109.8 no
Cl4 C42 H422 . 110.3 no
H421 C42 H422 . 110.3 no
Cl103 C142 Cl104 . 110.03(10) yes
Cl103 C142 H1421 . 109.2 no
Cl104 C142 H1421 . 109.3 no
Cl103 C142 H1422 . 109.2 no
Cl104 C142 H1422 . 109.6 no
H1421 C142 H1422 . 109.6 no
C142 Cl104 Cl2 . 133.0(20) yes
Cl5 C43 Cl6 . 109.97(10) yes
Cl5 C43 H431 . 110.3 no
Cl6 C43 H431 . 108.9 no
Cl5 C43 H432 . 110.0 no
Cl6 C43 H432 . 109.3 no
H431 C43 H432 . 108.3 no
C43 Cl5 Cl5 2_655 167.7(7) yes
Cl7 C44 Cl8 . 110.08(10) yes
Cl7 C44 H441 . 109.3 no
Cl8 C44 H441 . 109.0 no
Cl7 C44 H442 . 109.2 no
Cl8 C44 H442 . 109.2 no
H441 C44 H442 . 110.1 no
Cl107 C144 Cl108 . 110.02(10) yes
Cl107 C144 H4311 . 109.0 no
Cl108 C144 H4311 . 109.9 no
Cl107 C144 H1441 . 110.1 no
Cl108 C144 H1441 . 109.3 no
H4311 C144 H1441 . 108.5 no
C43 H431 H4311 . 130.8 no
H431 H4311 C144 . 162.6 no

loop_
_geom_bond_atom_site_label_1
_geom_bond_atom_site_label_2
_geom_bond_site_symmetry_2
_geom_bond_distance
_geom_bond_publ_flag
Ir1 N1 . 2.133(5) yes
Ir1 N2 . 2.134(4) yes
Ir1 N3 . 2.044(5) yes
Ir1 C17 . 2.029(5) yes
Ir1 N4 . 2.057(5) yes
Ir1 C29 . 2.009(5) yes
N1 C1 . 1.328(8) yes
N1 C5 . 1.352(7) yes
N2 C6 . 1.349(7) yes
N2 C10 . 1.327(7) yes
C1 H11 . 0.930 no
C1 C2 . 1.381(8) yes
C2 H21 . 0.928 no
C2 C3 . 1.400(10) yes
C3 H31 . 0.936 no
C3 C4 . 1.363(9) yes
C4 H41 . 0.912 no
C4 C5 . 1.394(8) yes
C5 C6 . 1.481(8) yes
C6 C7 . 1.405(8) yes
C7 H71 . 0.934 no
C7 C8 . 1.370(10) yes
C8 H81 . 0.929 no
C8 C9 . 1.375(10) yes
C9 H91 . 0.927 no
C9 C10 . 1.386(8) yes
C10 H101 . 0.927 no
N3 C11 . 1.337(7) yes
N3 C15 . 1.382(7) yes
S1 O1 . 1.435(5) yes
S1 O2 . 1.440(5) yes
S1 C19 . 1.754(5) yes
S1 C22 . 1.748(7) yes
C11 H111 . 0.928 no
C11 C12 . 1.409(8) yes
C12 H121 . 0.935 no
C12 C13 . 1.396(9) yes
C13 H131 . 0.935 no
C13 C14 . 1.375(9) yes
C14 H141 . 0.924 no
C14 C15 . 1.387(8) yes
C15 C16 . 1.461(8) yes
C16 C17 . 1.423(8) yes
C16 C21 . 1.393(8) yes
C17 C18 . 1.393(7) yes
C18 H181 . 0.931 no
C18 C19 . 1.403(8) yes
C19 C20 . 1.412(9) yes
C20 H201 . 0.927 no
C20 C21 . 1.388(8) yes
C21 H211 . 0.928 no
C22 H221 . 0.962 no
C22 H222 . 0.950 no
C22 H223 . 0.957 no
N4 C23 . 1.332(7) yes
N4 C27 . 1.363(7) yes
S2 O3 . 1.437(6) yes
S2 O4 . 1.451(6) yes
S2 C31 . 1.768(6) yes
S2 C34 . 1.757(7) yes
C23 H231 . 0.926 no
C23 C24 . 1.393(8) yes
C24 H241 . 0.923 no
C24 C25 . 1.372(10) yes
C25 H251 . 0.938 no
C25 C26 . 1.399(9) yes
C26 H261 . 0.932 no
C26 C27 . 1.391(8) yes
C27 C28 . 1.469(7) yes
C28 C29 . 1.429(7) yes
C28 C33 . 1.401(8) yes
C29 C30 . 1.392(7) yes
C30 H301 . 0.938 no
C30 C31 . 1.401(8) yes
C31 C32 . 1.405(8) yes
C32 H321 . 0.929 no
C32 C33 . 1.382(8) yes
C33 H331 . 0.932 no
C34 H341 . 0.958 no
C34 H342 . 0.956 no
C34 H343 . 0.961 no
P1 F10 . 1.600(5) yes
P1 F11 . 1.589(5) yes
P1 F12 . 1.591(4) yes
P1 F13 . 1.603(5) yes
P1 F14 . 1.585(5) yes
P1 F15 . 1.604(5) yes
C41 Cl1 . 1.771(7) yes
C41 Cl2 . 1.770(7) yes
C41 H411 . 0.971 no
C41 H412 . 0.968 no
Cl2 Cl104 . 2.49(2) yes
C141 Cl101 . 1.774(9) yes
C141 Cl102 . 1.773(9) yes
C141 H1411 . 0.971 no
C141 H1412 . 0.970 no
C42 Cl3 . 1.755(6) yes
C42 Cl4 . 1.763(7) yes
C42 H421 . 0.973 no
C42 H422 . 0.969 no
C142 Cl103 . 1.761(10) yes
C142 Cl104 . 1.763(10) yes
C142 H1421 . 0.970 no
C142 H1422 . 0.970 no
C43 Cl5 . 1.773(8) yes
C43 Cl6 . 1.730(8) yes
C43 H431 . 0.958 no
C43 H432 . 0.963 no
Cl5 Cl5 2_655 1.149(10) yes
C44 Cl7 . 1.766(7) yes
C44 Cl8 . 1.765(7) yes
C44 H441 . 0.962 no
C44 H442 . 0.964 no
C144 Cl107 . 1.778(9) yes
C144 Cl108 . 1.775(9) yes
C144 H4311 . 0.968 no
C144 H1441 . 0.962 no
H431 H4311 . 0.597 no

loop_
_geom_hbond_atom_site_label_D
_geom_hbond_atom_site_label_H
_geom_hbond_atom_site_label_A
_geom_hbond_site_symmetry_A
_geom_hbond_angle_DHA
_geom_hbond_distance_DH
_geom_hbond_distance_HA
_geom_hbond_distance_DA
_geom_hbond_publ_flag
C43 H431 C144 . 121.4(10) 0.958 1.549 2.205(12) yes
C43 H432 O4 4_455 164.08(19) 0.963 2.531 3.466(12) yes
C144 H4311 C43 . 133.6(13) 0.968 1.422 2.205(12) yes
